data_9004253
loop_
_publ_author_name
'Ercit, T. S.'
'Hawthorne, F. C.'
'Cerny, P.'

_publ_section_title
;
 The wodginite group. I. Structural crystallography
 Sample: TSE-76
;
_journal_name_full 'The Canadian Mineralogist'
_journal_page_first 597
_journal_page_last 611
_journal_volume 30
_journal_year 1992
_chemical_formula_sum 'Fe0.01 Li0.55 Mn0.45 Nb0.26 O8 Sn0.21 Ta2.52'
_chemical_name_mineral Lithiowodginite
_space_group_IT_number 15
_symmetry_space_group_name_Hall '-C 2yc'
_symmetry_space_group_name_H-M 'C 1 2/c 1'
_cell_angle_alpha 90
_cell_angle_beta 90.51
_cell_angle_gamma 90
_cell_length_a 9.4536
_cell_length_b 11.4977
_cell_length_c 5.0775
_cell_formula_units_Z 4
_cell_volume 551.875
_database_code_amcsd 0005279
_exptl_crystal_density_diffrn 7.970
_cod_original_formula_sum '(Li.55 Mn.45) Fe.01 Sn.21 Ta2.52 Nb.26 O8'
_cod_database_code 9004253

loop_
_space_group_symop_operation_xyz
x,y,z
1/2+x,1/2+y,z
x,-y,1/2+z
1/2+x,1/2-y,1/2+z
-x,y,1/2-z
1/2-x,1/2+y,1/2-z
-x,-y,-z
1/2-x,1/2-y,-z

loop_
_atom_site_label
_atom_site_fract_x
_atom_site_fract_y
_atom_site_fract_z
_atom_site_occupancy
_atom_site_U_iso_or_equiv
LiA 0.00000 0.66200 0.25000 0.55000 0.01267
MnA 0.00000 0.66200 0.25000 0.45000 0.01267
FeB 0.00000 0.16990 0.25000 0.01000 0.01267
SnB 0.00000 0.16990 0.25000 0.21000 0.01267
TaB 0.00000 0.16990 0.25000 0.78000 0.01267
NbC 0.24510 0.41220 0.24800 0.13000 0.01267
TaC 0.24510 0.41220 0.24800 0.87000 0.01267
O1 0.14700 0.06200 0.09000 1.00000 0.01267
O2 0.13100 0.45600 0.54300 1.00000 0.01267
O3 0.11600 0.32200 0.07400 1.00000 0.01267
O4 0.11900 0.18000 0.58400 1.00000 0.01267

loop_
_cod_related_entry_id
_cod_related_entry_database
_cod_related_entry_code
1 AMCSD 0005279
